data_7713392
loop_
_publ_author_name
'Podder, Nirmalya'
'Saha, Anannya'
'Barman, Suman K.'
'Mandal, Sukanta'

_publ_section_title
;
 Flavonol dioxygenation catalysed by cobalt(II) complexes supported with
 3N(COO) and 4N donor ligands: a comparative study to assess the
 carboxylate effects on quercetin 2,4-dioxygenase-like reactivity
;
_journal_name_full 'Dalton Transactions'
_journal_paper_doi 10.1039/D3DT00833A
_journal_year 2023
_chemical_formula_moiety '2(C40 H33 Co N4 O3), 2(Cl O4), 3(O)'
_chemical_formula_sum 'C80 H66 Cl2 Co2 N8 O17'
_chemical_formula_weight 1600.16
_space_group_crystal_system triclinic
_space_group_IT_number 2
_space_group_name_Hall '-P 1'
_space_group_name_H-M_alt 'P -1'
_atom_sites_solution_hydrogens geom
_audit_creation_method SHELXL-2016/6
_audit_update_record
;
2022-12-02 deposited with the CCDC.	2023-07-04 downloaded from the CCDC.
;
_cell_angle_alpha 93.25(2)
_cell_angle_beta 104.03(2)
_cell_angle_gamma 105.307(18)
_cell_formula_units_Z 1
_cell_length_a 11.329(9)
_cell_length_b 12.326(10)
_cell_length_c 15.020(12)
_cell_measurement_reflns_used 7959
_cell_measurement_temperature 296(2)
_cell_measurement_theta_max 26.428
_cell_measurement_theta_min 2.084
_cell_volume 1946(3)
_computing_data_collection 'Bruker SMART'
_computing_data_reduction 'Bruker Saint Plus'
_computing_molecular_graphics 'Mercury 2020.3.0'
_computing_publication_material 'SHELXL-2016 (Sheldrick, 2016)'
_computing_structure_refinement 'SHELXL-2016/6 (Sheldrick, 2016)'
_computing_structure_solution 'SHELXT 2014/5 (Sheldrick, 2014)'
_diffrn_ambient_temperature 296(2)
_diffrn_measured_fraction_theta_full 0.996
_diffrn_measured_fraction_theta_max 0.993
_diffrn_measurement_device_type 'Bruker SMART APEX-II CCD'
_diffrn_measurement_method '\f and \w scans'
_diffrn_radiation_type MoK\a
_diffrn_radiation_wavelength 0.71073
_diffrn_reflns_av_R_equivalents 0.0477
_diffrn_reflns_av_unetI/netI 0.0409
_diffrn_reflns_Laue_measured_fraction_full 0.996
_diffrn_reflns_Laue_measured_fraction_max 0.993
_diffrn_reflns_limit_h_max 14
_diffrn_reflns_limit_h_min -14
_diffrn_reflns_limit_k_max 15
_diffrn_reflns_limit_k_min -15
_diffrn_reflns_limit_l_max 18
_diffrn_reflns_limit_l_min -18
_diffrn_reflns_number 30844
_diffrn_reflns_point_group_measured_fraction_full 0.996
_diffrn_reflns_point_group_measured_fraction_max 0.993
_diffrn_reflns_theta_full 25.242
_diffrn_reflns_theta_max 26.428
_diffrn_reflns_theta_min 2.084
_exptl_absorpt_coefficient_mu 0.568
_exptl_absorpt_correction_T_max 0.7454
_exptl_absorpt_correction_T_min 0.6635
_exptl_absorpt_correction_type multi-scan
_exptl_absorpt_process_details
;
 SADABS 2016/2: Krause, L., Herbst-Irmer, R., Sheldrick G.M. & Stalke D.,
 J. Appl. Cryst. 48 (2015) 3-10
;
_exptl_crystal_colour brown
_exptl_crystal_density_diffrn 1.365
_exptl_crystal_description block
_exptl_crystal_F_000 826
_exptl_crystal_size_max 0.18
_exptl_crystal_size_mid 0.16
_exptl_crystal_size_min 0.14
_refine_diff_density_max 0.581
_refine_diff_density_min -0.354
_refine_diff_density_rms 0.055
_refine_ls_extinction_method none
_refine_ls_goodness_of_fit_ref 1.030
_refine_ls_hydrogen_treatment constr
_refine_ls_matrix_type full
_refine_ls_number_parameters 493
_refine_ls_number_reflns 7959
_refine_ls_number_restraints 0
_refine_ls_restrained_S_all 1.030
_refine_ls_R_factor_all 0.0728
_refine_ls_R_factor_gt 0.0536
_refine_ls_shift/su_max 0.001
_refine_ls_shift/su_mean 0.000
_refine_ls_structure_factor_coef Fsqd
_refine_ls_weighting_details 'w=1/[\s^2^(Fo^2^)+(0.1011P)^2^+0.4180P] where P=(Fo^2^+2Fc^2^)/3'
_refine_ls_weighting_scheme calc
_refine_ls_wR_factor_gt 0.1568
_refine_ls_wR_factor_ref 0.1729
_reflns_Friedel_coverage 0.000
_reflns_number_gt 5901
_reflns_number_total 7959
_reflns_threshold_expression 'I > 2\s(I)'
_cod_data_source_file d3dt00833a2.cif
_cod_data_source_block shelx_CCDC2
_cod_database_code 7713392
_shelx_shelxl_version_number 2016/6
_shelx_space_group_comment
;
The symmetry employed for this shelxl refinement is uniquely defined
by the following loop, which should always be used as a source of
symmetry information in preference to the above space-group names.
They are only intended as comments.
;

loop_
_space_group_symop_operation_xyz
'x, y, z'
'-x, -y, -z'

loop_
_atom_site_label
_atom_site_type_symbol
_atom_site_fract_x
_atom_site_fract_y
_atom_site_fract_z
_atom_site_U_iso_or_equiv
_atom_site_adp_type
_atom_site_occupancy
_atom_site_site_symmetry_order
_atom_site_calc_flag
_atom_site_refinement_flags_posn
_atom_site_refinement_flags_adp
_atom_site_refinement_flags_occupancy
_atom_site_disorder_assembly
_atom_site_disorder_group
Co1 Co 0.99355(4) 0.26807(3) 0.70593(2) 0.05202(15) Uani 1 1 d . . . . .
Cl1 Cl 0.61766(8) 0.75435(7) 0.55900(7) 0.0739(2) Uani 1 1 d . . . . .
O1 O 1.04362(19) 0.14849(17) 0.77594(12) 0.0549(5) Uani 1 1 d . . . . .
O2 O 1.0461(2) 0.35230(18) 0.84489(14) 0.0645(5) Uani 1 1 d . . . . .
N4 N 0.9449(2) 0.1671(2) 0.57598(15) 0.0539(6) Uani 1 1 d . . . . .
O3 O 1.1779(2) 0.1477(2) 1.02103(13) 0.0645(6) Uani 1 1 d . . . . .
N3 N 0.7834(2) 0.1847(2) 0.68690(16) 0.0541(6) Uani 1 1 d . . . . .
N2 N 0.9108(3) 0.3895(2) 0.65111(16) 0.0579(6) Uani 1 1 d . . . . .
C33 C 1.0877(2) 0.1797(3) 0.86658(18) 0.0511(6) Uani 1 1 d . . . . .
C18 C 1.0169(3) 0.1733(3) 0.5174(2) 0.0589(7) Uani 1 1 d . . . . .
H18 H 1.099929 0.220287 0.536205 0.071 Uiso 1 1 calc R U . . .
N1 N 1.1538(3) 0.4011(2) 0.68242(18) 0.0674(7) Uani 1 1 d . . . . .
C34 C 1.0889(3) 0.2919(3) 0.90059(19) 0.0545(7) Uani 1 1 d . . . . .
C32 C 1.1269(3) 0.1085(3) 0.92839(17) 0.0525(6) Uani 1 1 d . . . . .
C31 C 1.1224(3) -0.0108(3) 0.9083(2) 0.0559(7) Uani 1 1 d . . . . .
C14 C 0.8260(3) 0.0982(3) 0.5492(2) 0.0640(8) Uani 1 1 d . . . . .
C11 C 0.7850(3) 0.3699(3) 0.6285(2) 0.0621(8) Uani 1 1 d . . . . .
C26 C 1.0512(3) -0.0751(3) 0.8237(2) 0.0654(8) Uani 1 1 d . . . . .
H26 H 1.006364 -0.041948 0.778203 0.079 Uiso 1 1 calc R U . . .
C40 C 1.1404(3) 0.3286(3) 0.9992(2) 0.0625(8) Uani 1 1 d . . . . .
C7 C 0.9857(4) 0.4861(2) 0.6335(2) 0.0664(9) Uani 1 1 d . . . . .
C39 C 1.1850(3) 0.2552(3) 1.0549(2) 0.0646(8) Uani 1 1 d . . . . .
C19 C 0.7673(3) 0.1590(3) 0.7798(2) 0.0659(8) Uani 1 1 d . . . . .
H19A H 0.792959 0.230471 0.819770 0.079 Uiso 1 1 calc R U . . .
H19B H 0.826160 0.116837 0.805009 0.079 Uiso 1 1 calc R U . . .
C13 C 0.7570(4) 0.0805(3) 0.6247(2) 0.0770(10) Uani 1 1 d . . . . .
H13A H 0.666343 0.052317 0.596209 0.092 Uiso 1 1 calc R U . . .
H13B H 0.782478 0.023469 0.660407 0.092 Uiso 1 1 calc R U . . .
C15 C 0.7751(4) 0.0382(4) 0.4614(2) 0.0865(12) Uani 1 1 d . . . . .
H15 H 0.690883 -0.006096 0.443120 0.104 Uiso 1 1 calc R U . . .
C20 C 0.6371(3) 0.0934(3) 0.7862(2) 0.0609(7) Uani 1 1 d . . . . .
C38 C 1.2386(4) 0.2868(4) 1.1502(2) 0.0824(11) Uani 1 1 d . . . . .
H38 H 1.269277 0.236723 1.186883 0.099 Uiso 1 1 calc R U . . .
C30 C 1.1868(4) -0.0638(4) 0.9753(2) 0.0788(10) Uani 1 1 d . . . . .
H30 H 1.234351 -0.023054 1.032544 0.095 Uiso 1 1 calc R U . . .
C17 C 0.9737(4) 0.1129(3) 0.4296(2) 0.0704(9) Uani 1 1 d . . . . .
H17 H 1.027032 0.118319 0.390700 0.084 Uiso 1 1 calc R U . . .
C16 C 0.8509(4) 0.0449(4) 0.4013(2) 0.0856(12) Uani 1 1 d . . . . .
H16 H 0.819089 0.003954 0.342424 0.103 Uiso 1 1 calc R U . . .
C27 C 1.0466(4) -0.1879(3) 0.8068(3) 0.0770(10) Uani 1 1 d . . . . .
H27 H 0.999560 -0.229285 0.749687 0.092 Uiso 1 1 calc R U . . .
C10 C 0.7276(4) 0.4471(3) 0.5863(2) 0.0786(10) Uani 1 1 d . . . . .
H10 H 0.639881 0.433204 0.570923 0.094 Uiso 1 1 calc R U . . .
C6 C 1.1224(4) 0.4948(3) 0.6570(2) 0.0739(10) Uani 1 1 d . . . . .
C37 C 1.2452(5) 0.3916(4) 1.1883(3) 0.0970(14) Uani 1 1 d . . . . .
H37 H 1.282240 0.413770 1.251345 0.116 Uiso 1 1 calc R U . . .
C2 C 1.2764(4) 0.4002(4) 0.7010(3) 0.0849(11) Uani 1 1 d . . . . .
C21 C 0.5947(4) -0.0221(4) 0.7677(3) 0.0878(11) Uani 1 1 d . . . . .
H21 H 0.644225 -0.061282 0.746312 0.105 Uiso 1 1 calc R U . . .
O4 O 0.5313(3) 0.8175(3) 0.5554(3) 0.1279(14) Uani 1 1 d . . . . .
C8 C 0.9349(6) 0.5653(3) 0.5918(3) 0.0952(13) Uani 1 1 d . . . . .
H8 H 0.987086 0.631652 0.579700 0.114 Uiso 1 1 calc R U . . .
C12 C 0.7087(4) 0.2605(3) 0.6480(4) 0.1001(15) Uani 1 1 d . . . . .
H12A H 0.662002 0.276295 0.691051 0.120 Uiso 1 1 calc R U . . .
H12B H 0.647048 0.221109 0.590989 0.120 Uiso 1 1 calc R U . . .
C35 C 1.1454(4) 0.4358(3) 1.0397(3) 0.0800(10) Uani 1 1 d . . . . .
H35 H 1.114129 0.485981 1.003467 0.096 Uiso 1 1 calc R U . . .
C28 C 1.1099(4) -0.2396(4) 0.8726(3) 0.0858(11) Uani 1 1 d . . . . .
H28 H 1.105832 -0.315554 0.860889 0.103 Uiso 1 1 calc R U . . .
C29 C 1.1804(5) -0.1766(4) 0.9572(3) 0.0942(13) Uani 1 1 d . . . . .
H29 H 1.224000 -0.210944 1.002434 0.113 Uiso 1 1 calc R U . . .
O6 O 0.5753(4) 0.6476(4) 0.5894(4) 0.1627(19) Uani 1 1 d . . . . .
C22 C 0.4786(6) -0.0821(4) 0.7805(4) 0.1139(17) Uani 1 1 d . . . . .
H22 H 0.451138 -0.160760 0.767218 0.137 Uiso 1 1 calc R U . . .
C36 C 1.1972(5) 0.4661(4) 1.1340(3) 0.1031(15) Uani 1 1 d . . . . .
H36 H 1.200075 0.536714 1.161376 0.124 Uiso 1 1 calc R U . . .
C25 C 0.5614(4) 0.1475(4) 0.8194(3) 0.0949(13) Uani 1 1 d . . . . .
H25 H 0.588163 0.226044 0.833947 0.114 Uiso 1 1 calc R U . . .
C9 C 0.8049(6) 0.5451(4) 0.5680(3) 0.1022(15) Uani 1 1 d . . . . .
H9 H 0.769001 0.598052 0.539261 0.123 Uiso 1 1 calc R U . . .
C1 C 1.3090(4) 0.2971(5) 0.7297(3) 0.1037(14) Uani 1 1 d . . . . .
H1A H 1.398793 0.309075 0.740409 0.156 Uiso 1 1 calc R U . . .
H1B H 1.285099 0.280456 0.785665 0.156 Uiso 1 1 calc R U . . .
H1C H 1.264315 0.234588 0.681866 0.156 Uiso 1 1 calc R U . . .
O5 O 0.7368(3) 0.8118(3) 0.6195(4) 0.1474(16) Uani 1 1 d . . . . .
C5 C 1.2147(6) 0.5934(3) 0.6514(4) 0.1097(17) Uani 1 1 d . . . . .
H5 H 1.192196 0.658700 0.636264 0.132 Uiso 1 1 calc R U . . .
C24 C 0.4455(5) 0.0860(5) 0.8314(4) 0.1191(18) Uani 1 1 d . . . . .
H24 H 0.395432 0.124301 0.853163 0.143 Uiso 1 1 calc R U . . .
C3 C 1.3695(4) 0.4968(5) 0.6915(4) 0.1135(18) Uani 1 1 d . . . . .
H3 H 1.453340 0.495421 0.701091 0.136 Uiso 1 1 calc R U . . .
O7 O 0.6328(6) 0.7332(5) 0.4737(3) 0.186(2) Uani 1 1 d . . . . .
C23 C 0.4050(4) -0.0261(5) 0.8125(4) 0.1072(15) Uani 1 1 d . . . . .
H23 H 0.327288 -0.066072 0.820858 0.129 Uiso 1 1 calc R U . . .
C4 C 1.3370(6) 0.5921(5) 0.6683(4) 0.131(2) Uani 1 1 d . . . . .
H4 H 1.399189 0.656600 0.664062 0.158 Uiso 1 1 calc R U . . .
O1W O 0.500000 0.500000 0.000000 0.278(7) Uani 1 2 d S . P . .
O2W O 0.5471(11) 0.3745(12) 0.0355(8) 0.373(7) Uani 1 1 d . . . . .

loop_
_atom_site_aniso_label
_atom_site_aniso_U_11
_atom_site_aniso_U_22
_atom_site_aniso_U_33
_atom_site_aniso_U_23
_atom_site_aniso_U_13
_atom_site_aniso_U_12
Co1 0.0544(2) 0.0508(2) 0.0453(2) 0.01091(16) 0.00864(16) 0.00912(17)
Cl1 0.0656(5) 0.0673(5) 0.0840(6) 0.0029(4) 0.0221(4) 0.0106(4)
O1 0.0609(11) 0.0629(12) 0.0392(9) 0.0074(8) 0.0075(8) 0.0198(9)
O2 0.0738(14) 0.0602(12) 0.0546(12) 0.0052(10) 0.0103(10) 0.0175(10)
N4 0.0607(14) 0.0530(13) 0.0423(11) 0.0143(10) 0.0118(10) 0.0070(11)
O3 0.0687(13) 0.0882(16) 0.0358(9) 0.0074(10) 0.0086(9) 0.0264(11)
N3 0.0546(13) 0.0507(13) 0.0535(13) 0.0156(10) 0.0108(10) 0.0107(10)
N2 0.0722(16) 0.0482(13) 0.0474(12) 0.0084(10) 0.0124(11) 0.0100(11)
C33 0.0445(14) 0.0673(17) 0.0399(13) 0.0077(12) 0.0108(11) 0.0136(12)
C18 0.0622(17) 0.0591(17) 0.0546(16) 0.0178(13) 0.0168(13) 0.0128(14)
N1 0.0682(17) 0.0645(16) 0.0587(15) -0.0003(12) 0.0229(12) -0.0030(13)
C34 0.0485(15) 0.0633(17) 0.0478(15) 0.0027(13) 0.0131(12) 0.0102(13)
C32 0.0492(14) 0.0729(18) 0.0366(12) 0.0067(12) 0.0114(11) 0.0198(13)
C31 0.0554(16) 0.0720(19) 0.0503(15) 0.0184(13) 0.0245(12) 0.0233(14)
C14 0.0651(18) 0.0677(19) 0.0482(15) 0.0076(13) 0.0152(13) 0.0003(15)
C11 0.082(2) 0.0586(17) 0.0478(15) 0.0131(13) 0.0125(14) 0.0270(15)
C26 0.076(2) 0.073(2) 0.0505(16) 0.0175(14) 0.0173(14) 0.0232(16)
C40 0.0576(17) 0.073(2) 0.0511(16) -0.0011(14) 0.0176(13) 0.0082(15)
C7 0.105(3) 0.0432(15) 0.0559(17) 0.0085(13) 0.0359(17) 0.0159(16)
C39 0.0574(17) 0.087(2) 0.0435(15) -0.0028(15) 0.0130(13) 0.0133(16)
C19 0.0545(17) 0.086(2) 0.0564(17) 0.0121(15) 0.0156(13) 0.0181(16)
C13 0.080(2) 0.073(2) 0.0628(19) 0.0007(16) 0.0279(17) -0.0101(17)
C15 0.077(2) 0.102(3) 0.0540(19) -0.0030(18) 0.0115(17) -0.011(2)
C20 0.0556(16) 0.075(2) 0.0556(16) 0.0158(14) 0.0175(13) 0.0211(15)
C38 0.079(2) 0.114(3) 0.0449(17) -0.0029(18) 0.0098(15) 0.020(2)
C30 0.092(3) 0.095(3) 0.0570(19) 0.0208(18) 0.0132(17) 0.045(2)
C17 0.085(2) 0.075(2) 0.0522(17) 0.0161(15) 0.0256(16) 0.0179(18)
C16 0.102(3) 0.098(3) 0.0402(16) 0.0016(16) 0.0133(17) 0.006(2)
C27 0.095(3) 0.069(2) 0.067(2) 0.0150(16) 0.0233(18) 0.0202(19)
C10 0.107(3) 0.084(2) 0.0607(19) 0.0184(17) 0.0235(19) 0.051(2)
C6 0.095(3) 0.0527(18) 0.067(2) -0.0011(15) 0.0386(18) -0.0035(17)
C37 0.106(3) 0.116(4) 0.050(2) -0.015(2) 0.012(2) 0.012(3)
C2 0.065(2) 0.100(3) 0.074(2) -0.007(2) 0.0244(18) -0.005(2)
C21 0.106(3) 0.082(3) 0.092(3) 0.020(2) 0.058(2) 0.023(2)
O4 0.090(2) 0.119(3) 0.162(3) -0.033(2) -0.002(2) 0.051(2)
C8 0.147(4) 0.060(2) 0.106(3) 0.034(2) 0.067(3) 0.040(2)
C12 0.058(2) 0.083(3) 0.148(4) 0.055(3) 0.002(2) 0.0175(18)
C35 0.090(3) 0.075(2) 0.067(2) -0.0090(17) 0.0216(18) 0.0130(19)
C28 0.112(3) 0.075(2) 0.089(3) 0.027(2) 0.047(2) 0.037(2)
C29 0.124(4) 0.103(3) 0.079(3) 0.039(2) 0.031(2) 0.063(3)
O6 0.110(3) 0.125(3) 0.271(6) 0.098(4) 0.076(3) 0.026(2)
C22 0.136(4) 0.087(3) 0.112(4) 0.008(3) 0.065(3) -0.008(3)
C36 0.124(4) 0.097(3) 0.072(3) -0.025(2) 0.029(2) 0.008(3)
C25 0.084(3) 0.091(3) 0.126(4) 0.017(3) 0.056(3) 0.029(2)
C9 0.166(5) 0.078(3) 0.101(3) 0.045(2) 0.063(3) 0.069(3)
C1 0.064(2) 0.144(4) 0.099(3) 0.024(3) 0.019(2) 0.024(3)
O5 0.0746(19) 0.109(3) 0.220(5) -0.002(3) -0.010(2) 0.0114(18)
C5 0.136(4) 0.060(2) 0.127(4) -0.002(2) 0.073(3) -0.014(2)
C24 0.088(3) 0.127(4) 0.173(5) 0.035(4) 0.077(3) 0.039(3)
C3 0.072(3) 0.119(4) 0.124(4) -0.026(3) 0.042(3) -0.022(3)
O7 0.278(6) 0.236(5) 0.102(3) 0.034(3) 0.081(3) 0.141(5)
C23 0.074(3) 0.136(4) 0.109(3) 0.030(3) 0.040(2) 0.008(3)
C4 0.121(4) 0.093(4) 0.154(5) -0.026(3) 0.078(4) -0.041(3)
O1W 0.205(10) 0.334(17) 0.343(16) -0.018(14) 0.143(10) 0.110(11)
O2W 0.318(12) 0.489(19) 0.326(13) -0.057(13) 0.166(10) 0.091(12)

loop_
_atom_type_symbol
_atom_type_description
_atom_type_scat_dispersion_real
_atom_type_scat_dispersion_imag
_atom_type_scat_source
C C 0.0033 0.0016 'International Tables Vol C Tables 4.2.6.8 and 6.1.1.4'
H H 0.0000 0.0000 'International Tables Vol C Tables 4.2.6.8 and 6.1.1.4'
N N 0.0061 0.0033 'International Tables Vol C Tables 4.2.6.8 and 6.1.1.4'
O O 0.0106 0.0060 'International Tables Vol C Tables 4.2.6.8 and 6.1.1.4'
Cl Cl 0.1484 0.1585 'International Tables Vol C Tables 4.2.6.8 and 6.1.1.4'
Co Co 0.3494 0.9721 'International Tables Vol C Tables 4.2.6.8 and 6.1.1.4'

loop_
_geom_angle_atom_site_label_1
_geom_angle_atom_site_label_2
_geom_angle_atom_site_label_3
_geom_angle
_geom_angle_site_symmetry_1
_geom_angle_site_symmetry_3
_geom_angle_publ_flag
O1 Co1 N2 166.53(9) . . ?
O1 Co1 N4 93.26(10) . . ?
N2 Co1 N4 93.59(11) . . ?
O1 Co1 O2 79.83(10) . . ?
N2 Co1 O2 93.03(10) . . ?
N4 Co1 O2 173.04(8) . . ?
O1 Co1 N1 114.74(12) . . ?
N2 Co1 N1 75.91(13) . . ?
N4 Co1 N1 96.70(10) . . ?
O2 Co1 N1 87.00(10) . . ?
O1 Co1 N3 92.88(9) . . ?
N2 Co1 N3 77.08(11) . . ?
N4 Co1 N3 79.00(10) . . ?
O2 Co1 N3 100.42(9) . . ?
N1 Co1 N3 152.31(11) . . ?
O7 Cl1 O4 110.1(3) . . ?
O7 Cl1 O5 108.7(4) . . ?
O4 Cl1 O5 111.5(2) . . ?
O7 Cl1 O6 106.8(4) . . ?
O4 Cl1 O6 112.1(3) . . ?
O5 Cl1 O6 107.5(3) . . ?
C33 O1 Co1 113.81(18) . . ?
C34 O2 Co1 110.05(19) . . ?
C18 N4 C14 118.5(3) . . ?
C18 N4 Co1 126.2(2) . . ?
C14 N4 Co1 115.1(2) . . ?
C39 O3 C32 121.0(2) . . ?
C13 N3 C12 113.0(3) . . ?
C13 N3 C19 111.1(2) . . ?
C12 N3 C19 111.5(3) . . ?
C13 N3 Co1 103.5(2) . . ?
C12 N3 Co1 110.4(2) . . ?
C19 N3 Co1 106.85(17) . . ?
C11 N2 C7 120.3(3) . . ?
C11 N2 Co1 120.7(2) . . ?
C7 N2 Co1 118.9(2) . . ?
O1 C33 C32 123.2(3) . . ?
O1 C33 C34 116.9(2) . . ?
C32 C33 C34 119.9(2) . . ?
N4 C18 C17 122.9(3) . . ?
N4 C18 H18 118.6 . . ?
C17 C18 H18 118.6 . . ?
C6 N1 C2 119.8(3) . . ?
C6 N1 Co1 113.3(2) . . ?
C2 N1 Co1 126.4(3) . . ?
O2 C34 C33 119.2(3) . . ?
O2 C34 C40 123.2(3) . . ?
C33 C34 C40 117.6(3) . . ?
O3 C32 C33 120.3(3) . . ?
O3 C32 C31 111.7(2) . . ?
C33 C32 C31 127.9(2) . . ?
C30 C31 C26 118.1(3) . . ?
C30 C31 C32 120.3(3) . . ?
C26 C31 C32 121.6(3) . . ?
N4 C14 C15 121.8(3) . . ?
N4 C14 C13 115.4(3) . . ?
C15 C14 C13 122.5(3) . . ?
N2 C11 C10 121.5(3) . . ?
N2 C11 C12 117.2(3) . . ?
C10 C11 C12 121.3(3) . . ?
C27 C26 C31 120.6(3) . . ?
C27 C26 H26 119.7 . . ?
C31 C26 H26 119.7 . . ?
C39 C40 C35 119.0(3) . . ?
C39 C40 C34 118.6(3) . . ?
C35 C40 C34 122.4(3) . . ?
N2 C7 C8 121.1(4) . . ?
N2 C7 C6 115.0(3) . . ?
C8 C7 C6 123.8(3) . . ?
O3 C39 C40 122.3(3) . . ?
O3 C39 C38 116.4(3) . . ?
C40 C39 C38 121.3(3) . . ?
N3 C19 C20 118.2(3) . . ?
N3 C19 H19A 107.8 . . ?
C20 C19 H19A 107.8 . . ?
N3 C19 H19B 107.8 . . ?
C20 C19 H19B 107.8 . . ?
H19A C19 H19B 107.1 . . ?
N3 C13 C14 112.6(3) . . ?
N3 C13 H13A 109.1 . . ?
C14 C13 H13A 109.1 . . ?
N3 C13 H13B 109.1 . . ?
C14 C13 H13B 109.1 . . ?
H13A C13 H13B 107.8 . . ?
C16 C15 C14 119.2(3) . . ?
C16 C15 H15 120.4 . . ?
C14 C15 H15 120.4 . . ?
C21 C20 C25 117.3(4) . . ?
C21 C20 C19 121.6(3) . . ?
C25 C20 C19 120.8(3) . . ?
C37 C38 C39 119.1(4) . . ?
C37 C38 H38 120.4 . . ?
C39 C38 H38 120.4 . . ?
C29 C30 C31 120.3(4) . . ?
C29 C30 H30 119.8 . . ?
C31 C30 H30 119.8 . . ?
C16 C17 C18 118.6(3) . . ?
C16 C17 H17 120.7 . . ?
C18 C17 H17 120.7 . . ?
C17 C16 C15 119.0(3) . . ?
C17 C16 H16 120.5 . . ?
C15 C16 H16 120.5 . . ?
C28 C27 C26 121.1(4) . . ?
C28 C27 H27 119.4 . . ?
C26 C27 H27 119.4 . . ?
C9 C10 C11 117.8(4) . . ?
C9 C10 H10 121.1 . . ?
C11 C10 H10 121.1 . . ?
N1 C6 C5 121.4(4) . . ?
N1 C6 C7 116.1(3) . . ?
C5 C6 C7 122.5(4) . . ?
C38 C37 C36 120.7(4) . . ?
C38 C37 H37 119.6 . . ?
C36 C37 H37 119.6 . . ?
N1 C2 C3 119.5(5) . . ?
N1 C2 C1 119.0(3) . . ?
C3 C2 C1 121.5(4) . . ?
C20 C21 C22 121.1(4) . . ?
C20 C21 H21 119.4 . . ?
C22 C21 H21 119.4 . . ?
C7 C8 C9 118.8(4) . . ?
C7 C8 H8 120.6 . . ?
C9 C8 H8 120.6 . . ?
N3 C12 C11 114.6(3) . . ?
N3 C12 H12A 108.6 . . ?
C11 C12 H12A 108.6 . . ?
N3 C12 H12B 108.6 . . ?
C11 C12 H12B 108.6 . . ?
H12A C12 H12B 107.6 . . ?
C36 C35 C40 119.4(4) . . ?
C36 C35 H35 120.3 . . ?
C40 C35 H35 120.3 . . ?
C27 C28 C29 118.8(4) . . ?
C27 C28 H28 120.6 . . ?
C29 C28 H28 120.6 . . ?
C30 C29 C28 121.0(4) . . ?
C30 C29 H29 119.5 . . ?
C28 C29 H29 119.5 . . ?
C23 C22 C21 120.3(5) . . ?
C23 C22 H22 119.8 . . ?
C21 C22 H22 119.8 . . ?
C35 C36 C37 120.4(4) . . ?
C35 C36 H36 119.8 . . ?
C37 C36 H36 119.8 . . ?
C20 C25 C24 120.7(4) . . ?
C20 C25 H25 119.6 . . ?
C24 C25 H25 119.6 . . ?
C10 C9 C8 120.6(4) . . ?
C10 C9 H9 119.7 . . ?
C8 C9 H9 119.7 . . ?
C2 C1 H1A 109.5 . . ?
C2 C1 H1B 109.5 . . ?
H1A C1 H1B 109.5 . . ?
C2 C1 H1C 109.5 . . ?
H1A C1 H1C 109.5 . . ?
H1B C1 H1C 109.5 . . ?
C4 C5 C6 118.8(5) . . ?
C4 C5 H5 120.6 . . ?
C6 C5 H5 120.6 . . ?
C23 C24 C25 121.3(5) . . ?
C23 C24 H24 119.3 . . ?
C25 C24 H24 119.3 . . ?
C4 C3 C2 120.0(5) . . ?
C4 C3 H3 120.0 . . ?
C2 C3 H3 120.0 . . ?
C24 C23 C22 119.2(4) . . ?
C24 C23 H23 120.4 . . ?
C22 C23 H23 120.4 . . ?
C5 C4 C3 120.3(4) . . ?
C5 C4 H4 119.8 . . ?
C3 C4 H4 119.8 . . ?

loop_
_geom_bond_atom_site_label_1
_geom_bond_atom_site_label_2
_geom_bond_distance
_geom_bond_site_symmetry_2
_geom_bond_publ_flag
Co1 O1 1.982(2) . ?
Co1 N2 2.075(3) . ?
Co1 N4 2.122(3) . ?
Co1 O2 2.148(3) . ?
Co1 N1 2.217(3) . ?
Co1 N3 2.270(3) . ?
Cl1 O7 1.354(4) . ?
Cl1 O4 1.395(3) . ?
Cl1 O5 1.406(3) . ?
Cl1 O6 1.418(4) . ?
O1 C33 1.327(3) . ?
O2 C34 1.247(4) . ?
N4 C18 1.331(4) . ?
N4 C14 1.338(4) . ?
O3 C39 1.367(4) . ?
O3 C32 1.375(3) . ?
N3 C13 1.462(4) . ?
N3 C12 1.473(4) . ?
N3 C19 1.491(4) . ?
N2 C11 1.333(4) . ?
N2 C7 1.349(4) . ?
C33 C32 1.388(4) . ?
C33 C34 1.442(4) . ?
C18 C17 1.384(5) . ?
C18 H18 0.9300 . ?
N1 C6 1.344(5) . ?
N1 C2 1.351(5) . ?
C34 C40 1.451(4) . ?
C32 C31 1.469(4) . ?
C31 C30 1.395(4) . ?
C31 C26 1.395(4) . ?
C14 C15 1.383(5) . ?
C14 C13 1.519(5) . ?
C11 C10 1.387(4) . ?
C11 C12 1.486(5) . ?
C26 C27 1.384(5) . ?
C26 H26 0.9300 . ?
C40 C39 1.377(5) . ?
C40 C35 1.404(5) . ?
C7 C8 1.366(5) . ?
C7 C6 1.476(6) . ?
C39 C38 1.399(4) . ?
C19 C20 1.512(5) . ?
C19 H19A 0.9700 . ?
C19 H19B 0.9700 . ?
C13 H13A 0.9700 . ?
C13 H13B 0.9700 . ?
C15 C16 1.382(5) . ?
C15 H15 0.9300 . ?
C20 C21 1.365(5) . ?
C20 C25 1.378(5) . ?
C38 C37 1.359(6) . ?
C38 H38 0.9300 . ?
C30 C29 1.381(6) . ?
C30 H30 0.9300 . ?
C17 C16 1.369(5) . ?
C17 H17 0.9300 . ?
C16 H16 0.9300 . ?
C27 C28 1.366(5) . ?
C27 H27 0.9300 . ?
C10 C9 1.377(6) . ?
C10 H10 0.9300 . ?
C6 C5 1.400(5) . ?
C37 C36 1.392(7) . ?
C37 H37 0.9300 . ?
C2 C3 1.407(6) . ?
C2 C1 1.473(6) . ?
C21 C22 1.393(6) . ?
C21 H21 0.9300 . ?
C8 C9 1.379(7) . ?
C8 H8 0.9300 . ?
C12 H12A 0.9700 . ?
C12 H12B 0.9700 . ?
C35 C36 1.383(6) . ?
C35 H35 0.9300 . ?
C28 C29 1.387(6) . ?
C28 H28 0.9300 . ?
C29 H29 0.9300 . ?
C22 C23 1.366(7) . ?
C22 H22 0.9300 . ?
C36 H36 0.9300 . ?
C25 C24 1.392(6) . ?
C25 H25 0.9300 . ?
C9 H9 0.9300 . ?
C1 H1A 0.9600 . ?
C1 H1B 0.9600 . ?
C1 H1C 0.9600 . ?
C5 C4 1.352(8) . ?
C5 H5 0.9300 . ?
C24 C23 1.326(7) . ?
C24 H24 0.9300 . ?
C3 C4 1.360(8) . ?
C3 H3 0.9300 . ?
C23 H23 0.9300 . ?
C4 H4 0.9300 . ?

loop_
_geom_torsion_atom_site_label_1
_geom_torsion_atom_site_label_2
_geom_torsion_atom_site_label_3
_geom_torsion_atom_site_label_4
_geom_torsion
_geom_torsion_site_symmetry_1
_geom_torsion_site_symmetry_2
_geom_torsion_site_symmetry_3
_geom_torsion_site_symmetry_4
_geom_torsion_publ_flag
Co1 O1 C33 C32 179.4(2) . . . . ?
Co1 O1 C33 C34 2.0(3) . . . . ?
C14 N4 C18 C17 0.9(5) . . . . ?
Co1 N4 C18 C17 -173.1(2) . . . . ?
Co1 O2 C34 C33 -4.4(3) . . . . ?
Co1 O2 C34 C40 175.8(2) . . . . ?
O1 C33 C34 O2 1.9(4) . . . . ?
C32 C33 C34 O2 -175.6(3) . . . . ?
O1 C33 C34 C40 -178.2(2) . . . . ?
C32 C33 C34 C40 4.3(4) . . . . ?
C39 O3 C32 C33 3.4(4) . . . . ?
C39 O3 C32 C31 -176.9(3) . . . . ?
O1 C33 C32 O3 176.6(2) . . . . ?
C34 C33 C32 O3 -6.0(4) . . . . ?
O1 C33 C32 C31 -3.0(5) . . . . ?
C34 C33 C32 C31 174.3(3) . . . . ?
O3 C32 C31 C30 -11.6(4) . . . . ?
C33 C32 C31 C30 168.1(3) . . . . ?
O3 C32 C31 C26 166.3(3) . . . . ?
C33 C32 C31 C26 -14.0(5) . . . . ?
C18 N4 C14 C15 -3.1(5) . . . . ?
Co1 N4 C14 C15 171.5(3) . . . . ?
C18 N4 C14 C13 170.3(3) . . . . ?
Co1 N4 C14 C13 -15.0(4) . . . . ?
C7 N2 C11 C10 0.2(5) . . . . ?
Co1 N2 C11 C10 -175.8(2) . . . . ?
C7 N2 C11 C12 178.6(3) . . . . ?
Co1 N2 C11 C12 2.6(4) . . . . ?
C30 C31 C26 C27 -1.0(5) . . . . ?
C32 C31 C26 C27 -178.9(3) . . . . ?
O2 C34 C40 C39 179.8(3) . . . . ?
C33 C34 C40 C39 -0.1(4) . . . . ?
O2 C34 C40 C35 0.2(5) . . . . ?
C33 C34 C40 C35 -179.6(3) . . . . ?
C11 N2 C7 C8 -0.4(5) . . . . ?
Co1 N2 C7 C8 175.7(3) . . . . ?
C11 N2 C7 C6 -176.7(3) . . . . ?
Co1 N2 C7 C6 -0.7(3) . . . . ?
C32 O3 C39 C40 1.0(4) . . . . ?
C32 O3 C39 C38 -179.9(3) . . . . ?
C35 C40 C39 O3 177.0(3) . . . . ?
C34 C40 C39 O3 -2.6(5) . . . . ?
C35 C40 C39 C38 -2.1(5) . . . . ?
C34 C40 C39 C38 178.4(3) . . . . ?
C13 N3 C19 C20 -62.6(4) . . . . ?
C12 N3 C19 C20 64.5(4) . . . . ?
Co1 N3 C19 C20 -174.8(2) . . . . ?
C12 N3 C13 C14 79.7(4) . . . . ?
C19 N3 C13 C14 -154.0(3) . . . . ?
Co1 N3 C13 C14 -39.7(3) . . . . ?
N4 C14 C13 N3 39.6(5) . . . . ?
C15 C14 C13 N3 -147.0(4) . . . . ?
N4 C14 C15 C16 3.4(6) . . . . ?
C13 C14 C15 C16 -169.6(4) . . . . ?
N3 C19 C20 C21 82.4(4) . . . . ?
N3 C19 C20 C25 -103.8(4) . . . . ?
O3 C39 C38 C37 -178.3(4) . . . . ?
C40 C39 C38 C37 0.8(6) . . . . ?
C26 C31 C30 C29 0.6(5) . . . . ?
C32 C31 C30 C29 178.6(3) . . . . ?
N4 C18 C17 C16 1.0(5) . . . . ?
C18 C17 C16 C15 -0.7(6) . . . . ?
C14 C15 C16 C17 -1.4(6) . . . . ?
C31 C26 C27 C28 0.9(6) . . . . ?
N2 C11 C10 C9 0.3(5) . . . . ?
C12 C11 C10 C9 -178.0(4) . . . . ?
C2 N1 C6 C5 -1.6(5) . . . . ?
Co1 N1 C6 C5 171.2(3) . . . . ?
C2 N1 C6 C7 176.9(3) . . . . ?
Co1 N1 C6 C7 -10.3(4) . . . . ?
N2 C7 C6 N1 7.7(4) . . . . ?
C8 C7 C6 N1 -168.6(3) . . . . ?
N2 C7 C6 C5 -173.9(3) . . . . ?
C8 C7 C6 C5 9.9(6) . . . . ?
C39 C38 C37 C36 1.2(7) . . . . ?
C6 N1 C2 C3 -1.4(5) . . . . ?
Co1 N1 C2 C3 -173.1(3) . . . . ?
C6 N1 C2 C1 179.3(3) . . . . ?
Co1 N1 C2 C1 7.6(5) . . . . ?
C25 C20 C21 C22 1.2(6) . . . . ?
C19 C20 C21 C22 175.1(4) . . . . ?
N2 C7 C8 C9 0.1(6) . . . . ?
C6 C7 C8 C9 176.2(4) . . . . ?
C13 N3 C12 C11 -114.0(4) . . . . ?
C19 N3 C12 C11 120.0(4) . . . . ?
Co1 N3 C12 C11 1.4(5) . . . . ?
N2 C11 C12 N3 -2.6(6) . . . . ?
C10 C11 C12 N3 175.8(3) . . . . ?
C39 C40 C35 C36 1.4(6) . . . . ?
C34 C40 C35 C36 -179.1(3) . . . . ?
C26 C27 C28 C29 -0.5(6) . . . . ?
C31 C30 C29 C28 -0.2(7) . . . . ?
C27 C28 C29 C30 0.1(7) . . . . ?
C20 C21 C22 C23 -0.4(8) . . . . ?
C40 C35 C36 C37 0.6(7) . . . . ?
C38 C37 C36 C35 -2.0(7) . . . . ?
C21 C20 C25 C24 -1.4(7) . . . . ?
C19 C20 C25 C24 -175.4(4) . . . . ?
C11 C10 C9 C8 -0.6(6) . . . . ?
C7 C8 C9 C10 0.3(7) . . . . ?
N1 C6 C5 C4 2.7(7) . . . . ?
C7 C6 C5 C4 -175.7(4) . . . . ?
C20 C25 C24 C23 0.8(9) . . . . ?
N1 C2 C3 C4 3.3(7) . . . . ?
C1 C2 C3 C4 -177.5(5) . . . . ?
C25 C24 C23 C22 0.0(9) . . . . ?
C21 C22 C23 C24 -0.2(9) . . . . ?
C6 C5 C4 C3 -0.8(8) . . . . ?
C2 C3 C4 C5 -2.1(8) . . . . ?
